data_7208120
loop_
_publ_author_name
'Cheng, Lin'
'Zhang, Li-Min'
'Gou, Shao-Hua'
'Cao, Qing-Na'
'Wang, Jian-Quan'
'Fang, Lei'

_publ_section_title
;
 Two temperature-controlled chiral Ag(i) coordination polymers with dual
 chiral components: synthesis, luminescence and SHG properties
;
_journal_issue 13
_journal_name_full CrystEngComm
_journal_page_first 4437
_journal_paper_doi 10.1039/c2ce25317h
_journal_volume 14
_journal_year 2012
_chemical_formula_sum 'C18 H26 Ag Cl N4 O5'
_chemical_formula_weight 521.75
_chemical_name_systematic
;
?
;
_space_group_IT_number 4
_symmetry_cell_setting monoclinic
_symmetry_space_group_name_Hall 'P 2yb'
_symmetry_space_group_name_H-M 'P 1 21 1'
_atom_sites_solution_hydrogens geom
_atom_sites_solution_primary direct
_atom_sites_solution_secondary difmap
_audit_creation_method SHELXL-97
_cell_angle_alpha 90.00
_cell_angle_beta 104.400(3)
_cell_angle_gamma 90.00
_cell_formula_units_Z 2
_cell_length_a 9.2540(19)
_cell_length_b 10.250(2)
_cell_length_c 11.625(2)
_cell_measurement_temperature 291(2)
_cell_volume 1068.0(4)
_computing_cell_refinement 'SMART (Bruker, 2000)'
_computing_data_collection 'SMART (Bruker, 2000)'
_computing_data_reduction 'SAINT (Bruker, 2000)'
_computing_molecular_graphics
;
ORTEPIII (Burnett & Johnson, 1996); ORTEP-3 for Windows (Farrugia, 1997);
PLATON (Spek, 2009)
;
_computing_publication_material 'SHELXTL (Bruker, 2000)'
_computing_structure_refinement 'SHELXL-97 (Sheldrick, 2008)'
_computing_structure_solution 'SHELXTL (Bruker, 2000)'
_diffrn_ambient_temperature 291(2)
_diffrn_measured_fraction_theta_full 0.992
_diffrn_measured_fraction_theta_max 0.992
_diffrn_measurement_device_type 'Bruker SMART APEX CCD'
_diffrn_measurement_method '\f and \w scan'
_diffrn_radiation_monochromator graphite
_diffrn_radiation_source 'fine-focus sealed tube'
_diffrn_radiation_type MoK\a
_diffrn_radiation_wavelength 0.71073
_diffrn_reflns_av_R_equivalents 0.0175
_diffrn_reflns_av_sigmaI/netI 0.0268
_diffrn_reflns_limit_h_max 11
_diffrn_reflns_limit_h_min -11
_diffrn_reflns_limit_k_max 12
_diffrn_reflns_limit_k_min -12
_diffrn_reflns_limit_l_max 14
_diffrn_reflns_limit_l_min -12
_diffrn_reflns_number 8211
_diffrn_reflns_theta_full 26.00
_diffrn_reflns_theta_max 26.00
_diffrn_reflns_theta_min 2.69
_exptl_absorpt_coefficient_mu 1.105
_exptl_absorpt_correction_T_max 0.9367
_exptl_absorpt_correction_T_min 0.8788
_exptl_absorpt_correction_type multi-scan
_exptl_absorpt_process_details 'SADABS (Sheldrick, 2008)'
_exptl_crystal_colour colorless
_exptl_crystal_density_diffrn 1.622
_exptl_crystal_density_method 'not measured'
_exptl_crystal_description block
_exptl_crystal_F_000 532
_exptl_crystal_size_max 0.12
_exptl_crystal_size_mid 0.08
_exptl_crystal_size_min 0.06
_refine_diff_density_max 3.281
_refine_diff_density_min -2.320
_refine_diff_density_rms 0.174
_refine_ls_abs_structure_details 'Flack H D (1983), Acta Cryst. A39, 876-881'
_refine_ls_abs_structure_Flack 0.02(9)
_refine_ls_extinction_method none
_refine_ls_goodness_of_fit_ref 1.087
_refine_ls_hydrogen_treatment constr
_refine_ls_matrix_type full
_refine_ls_number_parameters 238
_refine_ls_number_reflns 4140
_refine_ls_number_restraints 11
_refine_ls_restrained_S_all 1.100
_refine_ls_R_factor_all 0.0762
_refine_ls_R_factor_gt 0.0738
_refine_ls_shift/su_max 0.000
_refine_ls_shift/su_mean 0.000
_refine_ls_structure_factor_coef Fsqd
_refine_ls_weighting_details 'calc w=1/[\s^2^(Fo^2^)+(0.0076P)^2^+15.3454P] where P=(Fo^2^+2Fc^2^)/3'
_refine_ls_weighting_scheme calc
_refine_ls_wR_factor_gt 0.1717
_refine_ls_wR_factor_ref 0.1729
_reflns_number_gt 3931
_reflns_number_total 4140
_reflns_threshold_expression >2sigma(I)
_cod_data_source_file c2ce25317h.txt
_cod_data_source_block 2
_cod_original_cell_volume 1068.1(4)
_cod_original_sg_symbol_H-M P2(1)
_cod_database_code 7208120

loop_
_symmetry_equiv_pos_as_xyz
'x, y, z'
'-x, y+1/2, -z'

loop_
_atom_site_label
_atom_site_type_symbol
_atom_site_fract_x
_atom_site_fract_y
_atom_site_fract_z
_atom_site_U_iso_or_equiv
_atom_site_adp_type
_atom_site_occupancy
_atom_site_symmetry_multiplicity
_atom_site_calc_flag
_atom_site_refinement_flags
Ag1 Ag -1.74132(8) -1.74034(15) -0.86741(6) 0.0401(2) Uani 1 1 d .
Cl1 Cl -1.8442(11) -2.190(2) -0.3674(11) 0.412(13) Uani 1 1 d D
C1 C -1.4297(13) -1.4317(12) -0.8458(10) 0.043(3) Uani 1 1 d .
H1A H -1.3800 -1.4690 -0.7739 0.052 Uiso 1 1 calc R
C2 C -1.3525(14) -1.3940(12) -0.9275(10) 0.046(3) Uani 1 1 d .
H2A H -1.2504 -1.4101 -0.9091 0.055 Uiso 1 1 calc R
C3 C -1.5551(16) -1.3133(14) -1.0557(12) 0.058(4) Uani 1 1 d .
H3A H -1.5971 -1.2688 -1.1258 0.070 Uiso 1 1 calc R
C4 C -1.6487(13) -1.3523(13) -0.9828(11) 0.051(3) Uani 1 1 d .
H4A H -1.7511 -1.3380 -1.0071 0.061 Uiso 1 1 calc R
C5 C -1.5864(13) -1.4126(9) -0.8735(10) 0.036(2) Uani 1 1 d .
C6 C -1.6780(14) -1.4404(11) -0.7885(10) 0.042(3) Uani 1 1 d .
H6A H -1.7828 -1.4388 -0.8301 0.050 Uiso 1 1 calc R
H6B H -1.6613 -1.3730 -0.7280 0.050 Uiso 1 1 calc R
C7 C -1.6959(11) -1.5884(10) -0.6226(9) 0.033(2) Uani 1 1 d .
H7A H -1.7991 -1.5572 -0.6398 0.040 Uiso 1 1 calc R
C8 C -1.6052(14) -1.5104(12) -0.5198(10) 0.043(3) Uani 1 1 d .
H8A H -1.5008 -1.5334 -0.5076 0.052 Uiso 1 1 calc R
H8B H -1.6154 -1.4184 -0.5396 0.052 Uiso 1 1 calc R
C9 C -1.6517(16) -1.5331(12) -0.4061(10) 0.051(3) Uani 1 1 d .
H9A H -1.7533 -1.5026 -0.4156 0.061 Uiso 1 1 calc R
H9B H -1.5876 -1.4831 -0.3427 0.061 Uiso 1 1 calc R
C10 C -1.6425(15) -1.6778(11) -0.3722(10) 0.045(3) Uani 1 1 d .
H10A H -1.5395 -1.7066 -0.3542 0.054 Uiso 1 1 calc R
H10B H -1.6798 -1.6906 -0.3020 0.054 Uiso 1 1 calc R
C11 C -1.7348(11) -1.7563(17) -0.4745(8) 0.038(3) Uani 1 1 d .
H11A H -1.8388 -1.7330 -0.4847 0.046 Uiso 1 1 calc R
H11B H -1.7247 -1.8479 -0.4530 0.046 Uiso 1 1 calc R
C12 C -1.6957(8) -1.739(2) -0.5926(7) 0.0320(17) Uani 1 1 d .
H12A H -1.5947 -1.7733 -0.5849 0.038 Uiso 1 1 calc R
C13 C -1.7920(15) -1.9503(12) -0.6766(10) 0.047(3) Uani 1 1 d .
H13A H -1.6906 -1.9809 -0.6674 0.056 Uiso 1 1 calc R
H13B H -1.8224 -1.9722 -0.6049 0.056 Uiso 1 1 calc R
C14 C -1.8920(14) -2.0161(11) -0.7798(10) 0.042(3) Uani 1 1 d .
C15 C -2.0357(17) -2.0370(17) -0.7814(12) 0.059(4) Uani 1 1 d .
H15A H -2.0719 -2.0103 -0.7174 0.070 Uiso 1 1 calc R
C16 C -2.1335(16) -2.0995(14) -0.8802(11) 0.060(4) Uani 1 1 d .
H16A H -2.2321 -2.1140 -0.8783 0.072 Uiso 1 1 calc R
C17 C -1.9522(13) -2.1158(11) -0.9758(11) 0.043(3) Uani 1 1 d .
H17A H -1.9194 -2.1413 -1.0419 0.052 Uiso 1 1 calc R
C18 C -1.8493(15) -2.0542(13) -0.8804(11) 0.049(3) Uani 1 1 d .
H18A H -1.7520 -2.0393 -0.8856 0.059 Uiso 1 1 calc R
N1 N -1.4120(11) -1.3372(10) -1.0289(8) 0.043(2) Uani 1 1 d .
N2 N -1.6405(10) -1.5700(9) -0.7308(7) 0.0351(19) Uani 1 1 d .
H2B H -1.5394 -1.5784 -0.7101 0.042 Uiso 1 1 calc R
N3 N -1.7970(9) -1.8058(8) -0.6931(7) 0.0293(17) Uani 1 1 d .
H3B H -1.8915 -1.7789 -0.6958 0.035 Uiso 1 1 calc R
N4 N -2.0886(11) -2.1378(9) -0.9752(8) 0.040(2) Uani 1 1 d .
O1 O -1.6776(13) -2.192(4) -0.3489(19) 0.412(13) Uani 1 1 d D
O2 O -1.903(3) -2.067(2) -0.415(2) 0.412(13) Uani 1 1 d D
O3 O -1.867(2) -2.224(4) -0.2544(16) 0.412(13) Uani 1 1 d D
O4 O -1.889(2) -2.286(3) -0.462(2) 0.412(13) Uani 1 1 d D
O1W O -2.005(3) -1.866(3) -0.293(3) 0.268(18) Uani 1 1 d .
H1WA H -2.0549 -1.8788 -0.3637 0.321 Uiso 1 1 d R
H1WB H -1.9329 -1.9177 -0.2940 0.321 Uiso 1 1 d R

loop_
_atom_site_aniso_label
_atom_site_aniso_U_11
_atom_site_aniso_U_22
_atom_site_aniso_U_33
_atom_site_aniso_U_23
_atom_site_aniso_U_13
_atom_site_aniso_U_12
Ag1 0.0555(4) 0.0399(4) 0.0289(3) 0.0013(6) 0.0182(3) 0.0037(6)
Cl1 0.164(7) 0.80(4) 0.223(11) -0.186(17) -0.041(8) 0.175(14)
C1 0.040(6) 0.063(8) 0.029(5) 0.007(5) 0.012(5) 0.000(5)
C2 0.044(6) 0.053(7) 0.043(6) 0.012(6) 0.014(5) -0.007(5)
C3 0.061(8) 0.071(9) 0.051(7) 0.031(7) 0.029(6) 0.004(7)
C4 0.034(6) 0.068(8) 0.056(7) 0.013(6) 0.022(5) 0.005(6)
C5 0.050(6) 0.017(4) 0.045(6) 0.001(4) 0.020(5) -0.001(4)
C6 0.052(7) 0.035(6) 0.042(6) -0.002(5) 0.019(5) -0.001(5)
C7 0.029(5) 0.042(6) 0.032(5) 0.000(4) 0.016(4) -0.001(5)
C8 0.049(6) 0.049(7) 0.036(6) -0.012(5) 0.018(5) -0.006(5)
C9 0.071(9) 0.050(7) 0.033(6) -0.007(5) 0.018(6) -0.001(6)
C10 0.059(7) 0.047(6) 0.029(5) -0.002(5) 0.013(5) 0.010(5)
C11 0.044(5) 0.042(8) 0.032(4) -0.002(6) 0.015(4) -0.003(6)
C12 0.027(4) 0.041(4) 0.029(4) 0.011(8) 0.010(3) 0.004(8)
C13 0.052(7) 0.050(7) 0.035(6) 0.013(5) 0.004(5) -0.003(6)
C14 0.058(7) 0.033(6) 0.036(6) 0.004(5) 0.011(5) -0.014(5)
C15 0.056(8) 0.089(11) 0.040(7) -0.012(7) 0.028(6) -0.020(7)
C16 0.068(9) 0.076(9) 0.048(7) -0.025(7) 0.040(7) -0.033(7)
C17 0.048(7) 0.041(6) 0.044(6) 0.003(5) 0.018(5) 0.003(5)
C18 0.045(7) 0.059(8) 0.043(7) -0.003(6) 0.012(5) -0.004(6)
N1 0.041(5) 0.052(6) 0.041(5) 0.006(4) 0.019(4) -0.005(4)
N2 0.039(5) 0.041(5) 0.030(4) 0.007(4) 0.017(4) 0.008(4)
N3 0.025(4) 0.037(4) 0.027(4) 0.001(3) 0.008(3) -0.004(3)
N4 0.048(6) 0.043(5) 0.034(5) -0.006(4) 0.018(4) -0.011(4)
O1 0.164(7) 0.80(4) 0.223(11) -0.186(17) -0.041(8) 0.175(14)
O2 0.164(7) 0.80(4) 0.223(11) -0.186(17) -0.041(8) 0.175(14)
O3 0.164(7) 0.80(4) 0.223(11) -0.186(17) -0.041(8) 0.175(14)
O4 0.164(7) 0.80(4) 0.223(11) -0.186(17) -0.041(8) 0.175(14)
O1W 0.20(2) 0.35(4) 0.33(3) -0.24(3) 0.20(2) -0.17(2)

loop_
_atom_type_symbol
_atom_type_description
_atom_type_scat_dispersion_real
_atom_type_scat_dispersion_imag
_atom_type_scat_source
C C 0.0033 0.0016 'International Tables Vol C Tables 4.2.6.8 and 6.1.1.4'
H H 0.0000 0.0000 'International Tables Vol C Tables 4.2.6.8 and 6.1.1.4'
N N 0.0061 0.0033 'International Tables Vol C Tables 4.2.6.8 and 6.1.1.4'
O O 0.0106 0.0060 'International Tables Vol C Tables 4.2.6.8 and 6.1.1.4'
Cl Cl 0.1484 0.1585 'International Tables Vol C Tables 4.2.6.8 and 6.1.1.4'
Ag Ag -0.8971 1.1015 'International Tables Vol C Tables 4.2.6.8 and 6.1.1.4'

loop_
_geom_angle_atom_site_label_1
_geom_angle_atom_site_label_2
_geom_angle_atom_site_label_3
_geom_angle
_geom_angle_site_symmetry_1
_geom_angle_site_symmetry_3
N1 Ag1 N3 129.4(3) 2_243 .
N1 Ag1 N4 99.6(3) 2_243 2_153
N3 Ag1 N4 124.2(3) . 2_153
N1 Ag1 N2 118.3(3) 2_243 .
N3 Ag1 N2 76.4(3) . .
N4 Ag1 N2 105.5(3) 2_153 .
O2 Cl1 O3 116.4(13) . .
O2 Cl1 O4 107.1(11) . .
O3 Cl1 O4 116.9(14) . .
O2 Cl1 O1 110.1(13) . .
O3 Cl1 O1 104.2(11) . .
O4 Cl1 O1 100.9(11) . .
C2 C1 C5 118.7(10) . .
C2 C1 H1A 120.6 . .
C5 C1 H1A 120.6 . .
N1 C2 C1 124.9(12) . .
N1 C2 H2A 117.5 . .
C1 C2 H2A 117.5 . .
N1 C3 C4 122.8(11) . .
N1 C3 H3A 118.6 . .
C4 C3 H3A 118.6 . .
C5 C4 C3 119.5(11) . .
C5 C4 H4A 120.2 . .
C3 C4 H4A 120.2 . .
C4 C5 C1 115.7(10) . .
C4 C5 C6 121.0(10) . .
C1 C5 C6 123.0(10) . .
C5 C6 N2 111.3(9) . .
C5 C6 H6A 109.4 . .
N2 C6 H6A 109.4 . .
C5 C6 H6B 109.4 . .
N2 C6 H6B 109.4 . .
H6A C6 H6B 108.0 . .
N2 C7 C8 111.3(9) . .
N2 C7 C12 109.2(8) . .
C8 C7 C12 111.9(9) . .
N2 C7 H7A 108.1 . .
C8 C7 H7A 108.1 . .
C12 C7 H7A 108.1 . .
C9 C8 C7 112.9(10) . .
C9 C8 H8A 109.0 . .
C7 C8 H8A 109.0 . .
C9 C8 H8B 109.0 . .
C7 C8 H8B 109.0 . .
H8A C8 H8B 107.8 . .
C8 C9 C10 111.4(10) . .
C8 C9 H9A 109.3 . .
C10 C9 H9A 109.3 . .
C8 C9 H9B 109.3 . .
C10 C9 H9B 109.3 . .
H9A C9 H9B 108.0 . .
C11 C10 C9 109.2(10) . .
C11 C10 H10A 109.8 . .
C9 C10 H10A 109.8 . .
C11 C10 H10B 109.8 . .
C9 C10 H10B 109.8 . .
H10A C10 H10B 108.3 . .
C10 C11 C12 115.9(11) . .
C10 C11 H11A 108.3 . .
C12 C11 H11A 108.3 . .
C10 C11 H11B 108.3 . .
C12 C11 H11B 108.3 . .
H11A C11 H11B 107.4 . .
N3 C12 C11 114.8(10) . .
N3 C12 C7 108.1(8) . .
C11 C12 C7 108.9(13) . .
N3 C12 H12A 108.3 . .
C11 C12 H12A 108.3 . .
C7 C12 H12A 108.3 . .
C14 C13 N3 110.8(9) . .
C14 C13 H13A 109.5 . .
N3 C13 H13A 109.5 . .
C14 C13 H13B 109.5 . .
N3 C13 H13B 109.5 . .
H13A C13 H13B 108.1 . .
C15 C14 C18 115.8(12) . .
C15 C14 C13 120.0(11) . .
C18 C14 C13 124.2(11) . .
C14 C15 C16 120.7(12) . .
C14 C15 H15A 119.6 . .
C16 C15 H15A 119.6 . .
N4 C16 C15 122.3(12) . .
N4 C16 H16A 118.9 . .
C15 C16 H16A 118.9 . .
N4 C17 C18 122.9(11) . .
N4 C17 H17A 118.6 . .
C18 C17 H17A 118.6 . .
C14 C18 C17 120.7(12) . .
C14 C18 H18A 119.6 . .
C17 C18 H18A 119.6 . .
C3 N1 C2 118.2(10) . .
C3 N1 Ag1 121.0(8) . 2_253
C2 N1 Ag1 119.2(8) . 2_253
C7 N2 C6 113.8(8) . .
C7 N2 Ag1 108.1(6) . .
C6 N2 Ag1 110.1(6) . .
C7 N2 H2B 108.2 . .
C6 N2 H2B 108.2 . .
Ag1 N2 H2B 108.2 . .
C12 N3 C13 111.3(10) . .
C12 N3 Ag1 109.0(6) . .
C13 N3 Ag1 113.2(7) . .
C12 N3 H3B 107.7 . .
C13 N3 H3B 107.7 . .
Ag1 N3 H3B 107.7 . .
C17 N4 C16 117.6(11) . .
C17 N4 Ag1 122.9(8) . 2_143
C16 N4 Ag1 119.5(8) . 2_143
H1WA O1W H1WB 97.6 . .

loop_
_geom_bond_atom_site_label_1
_geom_bond_atom_site_label_2
_geom_bond_distance
_geom_bond_site_symmetry_2
Ag1 N1 2.302(9) 2_243
Ag1 N3 2.311(8) .
Ag1 N4 2.345(9) 2_153
Ag1 N2 2.388(9) .
Cl1 O2 1.423(9) .
Cl1 O3 1.423(9) .
Cl1 O4 1.462(9) .
Cl1 O1 1.502(9) .
C1 C2 1.378(15) .
C1 C5 1.419(16) .
C1 H1A 0.9300 .
C2 N1 1.307(15) .
C2 H2A 0.9300 .
C3 N1 1.306(16) .
C3 C4 1.412(16) .
C3 H3A 0.9300 .
C4 C5 1.402(16) .
C4 H4A 0.9300 .
C5 C6 1.481(15) .
C6 N2 1.490(13) .
C6 H6A 0.9700 .
C6 H6B 0.9700 .
C7 N2 1.484(12) .
C7 C8 1.508(15) .
C7 C12 1.59(2) .
C7 H7A 0.9800 .
C8 C9 1.507(15) .
C8 H8A 0.9700 .
C8 H8B 0.9700 .
C9 C10 1.532(17) .
C9 H9A 0.9700 .
C9 H9B 0.9700 .
C10 C11 1.512(16) .
C10 H10A 0.9700 .
C10 H10B 0.9700 .
C11 C12 1.515(11) .
C11 H11A 0.9700 .
C11 H11B 0.9700 .
C12 N3 1.470(14) .
C12 H12A 0.9800 .
C13 C14 1.483(16) .
C13 N3 1.493(14) .
C13 H13A 0.9700 .
C13 H13B 0.9700 .
C14 C15 1.343(19) .
C14 C18 1.380(17) .
C15 C16 1.425(19) .
C15 H15A 0.9300 .
C16 N4 1.332(14) .
C16 H16A 0.9300 .
C17 N4 1.285(14) .
C17 C18 1.418(17) .
C17 H17A 0.9300 .
C18 H18A 0.9300 .
N1 Ag1 2.302(9) 2_253
N2 H2B 0.9100 .
N3 H3B 0.9100 .
N4 Ag1 2.345(9) 2_143
O1W H1WA 0.8500 .
O1W H1WB 0.8500 .

loop_
_geom_hbond_atom_site_label_D
_geom_hbond_atom_site_label_H
_geom_hbond_atom_site_label_A
_geom_hbond_distance_DH
_geom_hbond_distance_HA
_geom_hbond_distance_DA
_geom_hbond_angle_DHA
_geom_hbond_site_symmetry_A
N2 H2B O1 0.91 2.27 3.12(2) 154.3 2_254
N3 H3B O3 0.91 2.24 3.13(2) 167.1 2_154
O1W H1WA O4 0.85 2.18 2.89(4) 141.6 2_154
O1W H1WB O2 0.85 2.14 2.79(3) 133.2 .
